data_7132267
loop_
_publ_author_name
'Zeh, Vivien'
'Schneider, Johannes Stephan'
'Bachmann, Jonas'
'Krummenacher, Ivo'
'Braunschweig, Holger'
'Helten, Holger'

_publ_section_title
;
 Poly(ferrocenylene iminoborane): an inorganic--organic hybrid polymer
 comprising a backbone of moderately interacting ferrocenes
;
_journal_name_full 'Chemical Communications'
_journal_paper_doi 10.1039/D3CC03523A
_journal_year 2023
_chemical_formula_moiety 'C48 H50 B2 Fe3 N2'
_chemical_formula_sum 'C48 H50 B2 Fe3 N2'
_chemical_formula_weight 844.07
_space_group_crystal_system monoclinic
_space_group_IT_number 14
_space_group_name_Hall '-P 2yn'
_space_group_name_H-M_alt 'P 1 21/n 1'
_atom_sites_solution_hydrogens geom
_atom_sites_solution_primary direct
_atom_sites_solution_secondary difmap
_audit_creation_date 2023-07-04
_audit_creation_method 'CIF-fill 1.4k (K.Radacki, 2005-23)'
_audit_update_record
;
2023-07-19 deposited with the CCDC.	2023-10-24 downloaded from the CCDC.
;
_cell_angle_alpha 90
_cell_angle_beta 95.11(3)
_cell_angle_gamma 90
_cell_formula_units_Z 4
_cell_length_a 21.066(11)
_cell_length_b 7.861(4)
_cell_length_c 24.097(13)
_cell_measurement_reflns_used 9897
_cell_measurement_temperature 100(2)
_cell_measurement_theta_max 27.73
_cell_measurement_theta_min 2.65
_cell_volume 3975(4)
_computing_cell_refinement 'Saint+ ver. 8.40B (Bruker AXS)'
_computing_data_collection 'BIS 2011.8 / APEX4 ver. 2021.10 (Bruker AXS)'
_computing_data_reduction 'Saint+ ver. 8.40B (Bruker AXS)'
_computing_molecular_graphics 'ShelXLe (Huebschle et all, 2011)'
_computing_publication_material 'SHELXL-2018/3 (Sheldrick, 2018)'
_computing_structure_refinement 'SHELXL-2018/3 (Sheldrick, 2018)'
_computing_structure_solution 'SHELXS 2013/1 (Sheldrick, 2008)'
_diffrn_ambient_environment N~2~
_diffrn_ambient_temperature 100(2)
_diffrn_detector CCD
_diffrn_detector_area_resol_mean 8.333
_diffrn_detector_type Apex2
_diffrn_measured_fraction_theta_full 0.999
_diffrn_measured_fraction_theta_max 0.999
_diffrn_measurement_device 'four-circle diffractometer'
_diffrn_measurement_device_type 'Bruker X8-APEX II'
_diffrn_measurement_method '\f and \w scans'
_diffrn_orient_matrix_type
;
 Sparks R.A., Computational Crystallography p1-18 (Clarendon Press, 1982)
;
_diffrn_orient_matrix_UB_11 0.0207803
_diffrn_orient_matrix_UB_12 -0.0518488
_diffrn_orient_matrix_UB_13 -0.0318262
_diffrn_orient_matrix_UB_21 -0.0333791
_diffrn_orient_matrix_UB_22 -0.0911975
_diffrn_orient_matrix_UB_23 -0.0033120
_diffrn_orient_matrix_UB_31 -0.0271282
_diffrn_orient_matrix_UB_32 0.0724951
_diffrn_orient_matrix_UB_33 -0.0269287
_diffrn_radiation_monochromator 'multi-layer mirror'
_diffrn_radiation_probe x-ray
_diffrn_radiation_type MoK\a
_diffrn_radiation_wavelength 0.71073
_diffrn_radiation_xray_symbol K-L~2,3~
_diffrn_reflns_av_R_equivalents 0.0919
_diffrn_reflns_av_unetI/netI 0.0601
_diffrn_reflns_Laue_measured_fraction_full 0.999
_diffrn_reflns_Laue_measured_fraction_max 0.999
_diffrn_reflns_limit_h_max 26
_diffrn_reflns_limit_h_min -25
_diffrn_reflns_limit_k_max 9
_diffrn_reflns_limit_k_min -9
_diffrn_reflns_limit_l_max 29
_diffrn_reflns_limit_l_min -28
_diffrn_reflns_number 57228
_diffrn_reflns_point_group_measured_fraction_full 0.999
_diffrn_reflns_point_group_measured_fraction_max 0.999
_diffrn_reflns_theta_full 25.242
_diffrn_reflns_theta_max 26.022
_diffrn_reflns_theta_min 1.231
_diffrn_source 'rotating-anode X-ray tube'
_diffrn_source_type 'Nonius FR-591'
_diffrn_standards_number 0
_exptl_absorpt_coefficient_mu 1.118
_exptl_absorpt_correction_T_max 0.7457
_exptl_absorpt_correction_T_min 0.4775
_exptl_absorpt_correction_type multi-scan
_exptl_absorpt_process_details 'SADABS 2016/2 (Bruker AXS)'
_exptl_crystal_colour orange
_exptl_crystal_density_diffrn 1.411
_exptl_crystal_description block
_exptl_crystal_F_000 1760
_exptl_crystal_preparation
;
 For data collection the crystal was immersed in a film of perfluoropolyether 
 oil, mounted on a polyimide loop and transferred to stream of cold nitrogen 
 (Oxford Cryostream 700).
;
_exptl_crystal_size_max 0.354
_exptl_crystal_size_mid 0.282
_exptl_crystal_size_min 0.154
_refine_diff_density_max 1.251
_refine_diff_density_min -0.885
_refine_diff_density_rms 0.134
_refine_ls_extinction_method none
_refine_ls_goodness_of_fit_ref 1.207
_refine_ls_hydrogen_treatment constr
_refine_ls_matrix_type full
_refine_ls_number_parameters 502
_refine_ls_number_reflns 7838
_refine_ls_number_restraints 0
_refine_ls_restrained_S_all 1.207
_refine_ls_R_factor_all 0.1032
_refine_ls_R_factor_gt 0.0836
_refine_ls_shift/su_max 0.001
_refine_ls_shift/su_mean 0.000
_refine_ls_structure_factor_coef Fsqd
_refine_ls_weighting_details
;
 w=1/[\s^2^(Fo^2^)+(0.0531P)^2^+31.4465P] where P=(Fo^2^+2Fc^2^)/3
;
_refine_ls_weighting_scheme calc
_refine_ls_wR_factor_gt 0.2023
_refine_ls_wR_factor_ref 0.2121
_reflns_Friedel_coverage 0.000
_reflns_number_gt 6257
_reflns_number_total 7838
_reflns_threshold_expression 'I > 2\s(I)'
_cod_data_source_file d3cc03523a2.cif
_cod_data_source_block cmpd_6
_cod_original_cell_volume 3975(3)
_cod_original_sg_symbol_H-M 'P 21/n'
_cod_database_code 7132267
_shelx_shelxl_version_number 2018/3
_shelx_space_group_comment
;
 The symmetry employed for this shelxl refinement is uniquely defined by the 
 following loop, which should always be used as a source of symmetry 
 information in preference to the above space-group names. They are only 
 intended as comments.
;
_exptl_absorpt_special_details
;
 Incident beam scaling, empirical absorption correction using spherical 
 harmonics, and outlier rejection was employed as implemented in SADABS. 
 Additional spherical absorption correction with mu*r value set to 0.2 was 
 applied.
;
_shelx_estimated_absorpt_t_min 0.693
_shelx_estimated_absorpt_t_max 0.847

loop_
_space_group_symop_operation_xyz
'x, y, z'
'-x+1/2, y+1/2, -z+1/2'
'-x, -y, -z'
'x-1/2, -y-1/2, z-1/2'

loop_
_atom_site_label
_atom_site_type_symbol
_atom_site_fract_x
_atom_site_fract_y
_atom_site_fract_z
_atom_site_U_iso_or_equiv
_atom_site_adp_type
_atom_site_occupancy
_atom_site_site_symmetry_order
_atom_site_calc_flag
_atom_site_refinement_flags_posn
_atom_site_refinement_flags_adp
_atom_site_refinement_flags_occupancy
_atom_site_disorder_assembly
_atom_site_disorder_group
Fe1 Fe 0.69203(4) 0.47509(10) 0.63604(3) 0.0171(2) Uani 1 1 d . . . . .
N1 N 0.6253(2) 0.4813(6) 0.7909(2) 0.0223(11) Uani 1 1 d . . . . .
H1 H 0.659209 0.547120 0.791976 0.027 Uiso 1 1 calc R U . . .
C1 C 0.6240(3) 0.5543(7) 0.6881(2) 0.0188(12) Uani 1 1 d . . . . .
B1 B 0.5966(3) 0.4530(8) 0.7372(3) 0.0204(14) Uani 1 1 d . . . . .
N2 N 0.7405(3) 0.4731(6) 0.4776(2) 0.0239(11) Uani 1 1 d . . . . .
H2 H 0.765200 0.541241 0.498904 0.029 Uiso 1 1 calc R U . . .
C2 C 0.5999(3) 0.5580(8) 0.6308(3) 0.0222(13) Uani 1 1 d . . . . .
H2A H 0.564378 0.494802 0.615031 0.027 Uiso 1 1 calc R U . . .
B2 B 0.7053(3) 0.3565(8) 0.5071(3) 0.0205(15) Uani 1 1 d . . . . .
C3 C 0.6376(3) 0.6717(8) 0.6009(3) 0.0225(13) Uani 1 1 d . . . . .
H3 H 0.630694 0.698786 0.562407 0.027 Uiso 1 1 calc R U . . .
C4 C 0.6870(3) 0.7366(8) 0.6389(3) 0.0248(14) Uani 1 1 d . . . . .
H4 H 0.719144 0.814294 0.630224 0.030 Uiso 1 1 calc R U . . .
C5 C 0.6800(3) 0.6655(7) 0.6924(3) 0.0208(13) Uani 1 1 d . . . . .
H5 H 0.707173 0.686576 0.725333 0.025 Uiso 1 1 calc R U . . .
C6 C 0.7246(3) 0.2393(7) 0.6630(3) 0.0206(13) Uani 1 1 d . . . . .
H6 H 0.713332 0.180302 0.695106 0.025 Uiso 1 1 calc R U . . .
C7 C 0.7769(3) 0.3575(8) 0.6608(3) 0.0240(14) Uani 1 1 d . . . . .
H7 H 0.806183 0.389834 0.691222 0.029 Uiso 1 1 calc R U . . .
C8 C 0.7766(3) 0.4169(8) 0.6051(3) 0.0216(13) Uani 1 1 d . . . . .
H8 H 0.805812 0.496686 0.592120 0.026 Uiso 1 1 calc R U . . .
C9 C 0.7249(3) 0.3365(7) 0.5711(2) 0.0184(12) Uani 1 1 d . . . . .
C10 C 0.6933(3) 0.2274(7) 0.6084(2) 0.0195(13) Uani 1 1 d . . . . .
H10 H 0.657144 0.158361 0.598058 0.023 Uiso 1 1 calc R U . . .
Fe1_2 Fe 0.55420(4) 0.54169(12) 0.89870(4) 0.0245(2) Uani 1 1 d . . . . .
C1_2 C 0.6104(3) 0.4243(8) 0.8442(3) 0.0232(13) Uani 1 1 d . . . . .
C2_2 C 0.5609(3) 0.3116(8) 0.8583(3) 0.0245(14) Uani 1 1 d . . . . .
H2_2 H 0.529047 0.261401 0.833130 0.029 Uiso 1 1 calc R U . . .
C3_2 C 0.5684(3) 0.2889(8) 0.9171(3) 0.0271(15) Uani 1 1 d . . . . .
H3_2 H 0.542291 0.218944 0.937725 0.033 Uiso 1 1 calc R U . . .
C4_2 C 0.6208(3) 0.3865(9) 0.9400(3) 0.0318(16) Uani 1 1 d . . . . .
H4_2 H 0.635507 0.394354 0.978368 0.038 Uiso 1 1 calc R U . . .
C5_2 C 0.6477(3) 0.4714(8) 0.8948(3) 0.0242(13) Uani 1 1 d . . . . .
H5_2 H 0.683491 0.545259 0.897826 0.029 Uiso 1 1 calc R U . . .
C6_2 C 0.5186(4) 0.7555(10) 0.8595(3) 0.0402(18) Uani 1 1 d . . . . .
H6_2 H 0.529030 0.794897 0.824221 0.048 Uiso 1 1 calc R U . . .
C7_2 C 0.4684(4) 0.6444(10) 0.8685(3) 0.0366(17) Uani 1 1 d . . . . .
H7_2 H 0.439143 0.595302 0.840732 0.044 Uiso 1 1 calc R U . . .
C8_2 C 0.4694(3) 0.6191(9) 0.9266(3) 0.0338(16) Uani 1 1 d . . . . .
H8_2 H 0.440493 0.549860 0.944531 0.041 Uiso 1 1 calc R U . . .
C9_2 C 0.5204(4) 0.7132(10) 0.9539(3) 0.0373(18) Uani 1 1 d . . . . .
H9_2 H 0.531809 0.717945 0.992877 0.045 Uiso 1 1 calc R U . . .
C10_2 C 0.5512(3) 0.7996(9) 0.9117(4) 0.0388(19) Uani 1 1 d . . . . .
H10_2 H 0.586969 0.873161 0.917379 0.047 Uiso 1 1 calc R U . . .
Fe1_3 Fe 0.81033(4) 0.39793(12) 0.37271(4) 0.0252(2) Uani 1 1 d . . . . .
C1_3 C 0.7432(3) 0.4999(8) 0.4200(3) 0.0285(15) Uani 1 1 d . . . . .
C2_3 C 0.7137(3) 0.4063(9) 0.3745(3) 0.0273(14) Uani 1 1 d . . . . .
H2_3 H 0.686184 0.311405 0.377144 0.033 Uiso 1 1 calc R U . . .
C3_3 C 0.7322(3) 0.4782(10) 0.3241(3) 0.0352(17) Uani 1 1 d . . . . .
H3_3 H 0.718901 0.440202 0.287416 0.042 Uiso 1 1 calc R U . . .
C4_3 C 0.7740(4) 0.6173(9) 0.3382(3) 0.0371(18) Uani 1 1 d . . . . .
H4_3 H 0.793551 0.687771 0.312624 0.045 Uiso 1 1 calc R U . . .
C5_3 C 0.7816(3) 0.6323(8) 0.3971(3) 0.0309(16) Uani 1 1 d . . . . .
H5_3 H 0.807020 0.714076 0.417797 0.037 Uiso 1 1 calc R U . . .
C6_3 C 0.8622(4) 0.2417(10) 0.4257(3) 0.0408(19) Uani 1 1 d . . . . .
H6_3 H 0.854978 0.222918 0.463571 0.049 Uiso 1 1 calc R U . . .
C7_3 C 0.8349(4) 0.1488(10) 0.3795(4) 0.045(2) Uani 1 1 d . . . . .
H7_3 H 0.806403 0.055600 0.380995 0.054 Uiso 1 1 calc R U . . .
C8_3 C 0.8574(4) 0.2184(11) 0.3301(4) 0.048(2) Uani 1 1 d . . . . .
H8_3 H 0.846560 0.180337 0.293100 0.057 Uiso 1 1 calc R U . . .
C9_3 C 0.8988(4) 0.3543(11) 0.3465(3) 0.043(2) Uani 1 1 d . . . . .
H9_3 H 0.920609 0.424112 0.322221 0.052 Uiso 1 1 calc R U . . .
C10_3 C 0.9024(3) 0.3687(11) 0.4054(4) 0.0422(19) Uani 1 1 d . . . . .
H10_3 H 0.927265 0.448897 0.427404 0.051 Uiso 1 1 calc R U . . .
C1_4 C 0.5349(3) 0.3361(7) 0.7244(2) 0.0194(12) Uani 1 1 d . . . . .
C2_4 C 0.5370(3) 0.1558(8) 0.7286(3) 0.0216(13) Uani 1 1 d . . . . .
C3_4 C 0.4813(3) 0.0603(7) 0.7178(3) 0.0248(14) Uani 1 1 d . . . . .
H3_4 H 0.483587 -0.059776 0.722036 0.030 Uiso 1 1 calc R U . . .
C4_4 C 0.4228(3) 0.1332(8) 0.7012(3) 0.0231(13) Uani 1 1 d . . . . .
C5_4 C 0.4204(3) 0.3114(8) 0.6963(3) 0.0213(13) Uani 1 1 d . . . . .
H5_4 H 0.381100 0.365420 0.684865 0.026 Uiso 1 1 calc R U . . .
C6_4 C 0.4753(3) 0.4101(7) 0.7081(3) 0.0206(13) Uani 1 1 d . . . . .
C7_4 C 0.5984(3) 0.0633(8) 0.7444(3) 0.0293(15) Uani 1 1 d . . . . .
H7A_4 H 0.589878 -0.037340 0.766593 0.044 Uiso 1 1 calc R U . . .
H7B_4 H 0.627918 0.138834 0.766337 0.044 Uiso 1 1 calc R U . . .
H7C_4 H 0.617418 0.027924 0.710584 0.044 Uiso 1 1 calc R U . . .
C8_4 C 0.3628(3) 0.0279(8) 0.6904(3) 0.0292(15) Uani 1 1 d . . . . .
H8A_4 H 0.371227 -0.068895 0.666455 0.044 Uiso 1 1 calc R U . . .
H8B_4 H 0.328866 0.098321 0.671777 0.044 Uiso 1 1 calc R U . . .
H8C_4 H 0.349398 -0.013956 0.725811 0.044 Uiso 1 1 calc R U . . .
C9_4 C 0.4669(3) 0.6031(8) 0.7055(3) 0.0257(14) Uani 1 1 d . . . . .
H9A_4 H 0.451333 0.636773 0.667585 0.039 Uiso 1 1 calc R U . . .
H9B_4 H 0.507985 0.658325 0.715906 0.039 Uiso 1 1 calc R U . . .
H9C_4 H 0.436091 0.638087 0.731468 0.039 Uiso 1 1 calc R U . . .
C1_5 C 0.6486(3) 0.2439(7) 0.4783(2) 0.0183(12) Uani 1 1 d . . . . .
C2_5 C 0.6551(3) 0.0632(7) 0.4749(2) 0.0214(13) Uani 1 1 d . . . . .
C3_5 C 0.6032(3) -0.0356(8) 0.4542(2) 0.0222(13) Uani 1 1 d . . . . .
H3_5 H 0.608838 -0.155242 0.451841 0.027 Uiso 1 1 calc R U . . .
C4_5 C 0.5433(3) 0.0325(8) 0.4366(3) 0.0241(13) Uani 1 1 d . . . . .
C5_5 C 0.5383(3) 0.2107(8) 0.4390(3) 0.0235(13) Uani 1 1 d . . . . .
H5_5 H 0.498812 0.262676 0.426647 0.028 Uiso 1 1 calc R U . . .
C6_5 C 0.5891(3) 0.3135(7) 0.4589(2) 0.0218(13) Uani 1 1 d . . . . .
C7_5 C 0.7183(3) -0.0215(8) 0.4920(3) 0.0269(14) Uani 1 1 d . . . . .
H7A_5 H 0.753148 0.053652 0.483214 0.040 Uiso 1 1 calc R U . . .
H7B_5 H 0.721057 -0.128950 0.471697 0.040 Uiso 1 1 calc R U . . .
H7C_5 H 0.721646 -0.044221 0.532127 0.040 Uiso 1 1 calc R U . . .
C8_5 C 0.4869(3) -0.0774(8) 0.4177(3) 0.0282(15) Uani 1 1 d . . . . .
H8A_5 H 0.501044 -0.173039 0.395783 0.042 Uiso 1 1 calc R U . . .
H8B_5 H 0.455596 -0.009710 0.394605 0.042 Uiso 1 1 calc R U . . .
H8C_5 H 0.467328 -0.120767 0.450233 0.042 Uiso 1 1 calc R U . . .
C9_5 C 0.5792(3) 0.5050(8) 0.4580(3) 0.0278(15) Uani 1 1 d . . . . .
H9A_5 H 0.564339 0.541232 0.420126 0.042 Uiso 1 1 calc R U . . .
H9B_5 H 0.619500 0.562036 0.469785 0.042 Uiso 1 1 calc R U . . .
H9C_5 H 0.547220 0.535337 0.483480 0.042 Uiso 1 1 calc R U . . .

loop_
_atom_site_aniso_label
_atom_site_aniso_U_11
_atom_site_aniso_U_22
_atom_site_aniso_U_33
_atom_site_aniso_U_23
_atom_site_aniso_U_13
_atom_site_aniso_U_12
Fe1 0.0185(4) 0.0120(4) 0.0205(4) -0.0008(3) -0.0012(3) 0.0005(3)
N1 0.025(3) 0.020(3) 0.021(3) 0.003(2) -0.001(2) -0.009(2)
C1 0.019(3) 0.014(3) 0.024(3) 0.000(2) 0.003(2) 0.002(2)
B1 0.023(4) 0.011(3) 0.027(4) 0.001(3) 0.005(3) 0.008(3)
N2 0.030(3) 0.014(2) 0.028(3) -0.003(2) 0.003(2) -0.003(2)
C2 0.019(3) 0.019(3) 0.028(3) 0.002(3) -0.002(3) 0.004(2)
B2 0.029(4) 0.010(3) 0.023(4) 0.001(3) 0.004(3) 0.007(3)
C3 0.029(3) 0.017(3) 0.021(3) 0.004(2) 0.001(3) 0.007(3)
C4 0.028(3) 0.017(3) 0.030(4) -0.001(3) 0.005(3) 0.004(3)
C5 0.027(3) 0.012(3) 0.022(3) -0.003(2) 0.002(3) -0.004(2)
C6 0.023(3) 0.015(3) 0.024(3) 0.005(2) 0.001(3) 0.007(2)
C7 0.018(3) 0.024(3) 0.029(3) -0.005(3) -0.003(3) 0.005(3)
C8 0.019(3) 0.017(3) 0.028(3) 0.000(2) 0.002(3) 0.000(2)
C9 0.016(3) 0.014(3) 0.024(3) -0.002(2) 0.002(2) 0.002(2)
C10 0.024(3) 0.008(3) 0.025(3) 0.000(2) -0.003(3) 0.001(2)
Fe1_2 0.0275(5) 0.0219(5) 0.0243(5) -0.0017(4) 0.0032(4) -0.0086(4)
C1_2 0.030(3) 0.021(3) 0.019(3) -0.002(2) 0.001(3) -0.002(3)
C2_2 0.030(4) 0.018(3) 0.027(3) -0.007(3) 0.009(3) -0.013(3)
C3_2 0.034(4) 0.020(3) 0.028(4) 0.001(3) 0.006(3) -0.011(3)
C4_2 0.044(4) 0.032(4) 0.020(3) 0.005(3) 0.006(3) -0.002(3)
C5_2 0.022(3) 0.026(3) 0.024(3) 0.003(3) -0.004(3) -0.008(3)
C6_2 0.050(5) 0.031(4) 0.041(4) 0.009(3) 0.011(4) 0.006(4)
C7_2 0.035(4) 0.035(4) 0.038(4) -0.007(3) -0.007(3) -0.001(3)
C8_2 0.030(4) 0.030(4) 0.043(4) 0.002(3) 0.009(3) -0.004(3)
C9_2 0.039(4) 0.042(4) 0.030(4) -0.015(3) 0.001(3) 0.002(3)
C10_2 0.027(4) 0.023(4) 0.068(6) -0.011(3) 0.012(4) -0.008(3)
Fe1_3 0.0251(5) 0.0231(5) 0.0279(5) 0.0054(4) 0.0043(4) 0.0080(4)
C1_3 0.031(4) 0.018(3) 0.038(4) 0.006(3) 0.011(3) 0.008(3)
C2_3 0.023(3) 0.030(3) 0.027(3) 0.003(3) -0.002(3) 0.004(3)
C3_3 0.032(4) 0.049(5) 0.024(3) 0.008(3) 0.003(3) 0.017(3)
C4_3 0.041(4) 0.031(4) 0.042(4) 0.011(3) 0.018(3) 0.017(3)
C5_3 0.033(4) 0.020(3) 0.041(4) 0.003(3) 0.009(3) 0.005(3)
C6_3 0.039(4) 0.047(5) 0.037(4) 0.017(4) 0.005(3) 0.023(4)
C7_3 0.051(5) 0.028(4) 0.058(5) 0.012(4) 0.017(4) 0.021(4)
C8_3 0.062(6) 0.040(5) 0.043(5) 0.005(4) 0.018(4) 0.028(4)
C9_3 0.034(4) 0.054(5) 0.044(5) 0.017(4) 0.016(4) 0.015(4)
C10_3 0.023(4) 0.050(5) 0.054(5) 0.012(4) 0.005(3) 0.011(3)
C1_4 0.023(3) 0.013(3) 0.022(3) -0.002(2) 0.002(2) 0.000(2)
C2_4 0.026(3) 0.016(3) 0.022(3) -0.002(2) 0.001(3) 0.000(2)
C3_4 0.031(4) 0.009(3) 0.034(4) 0.000(2) 0.002(3) -0.001(2)
C4_4 0.021(3) 0.020(3) 0.028(3) -0.002(3) 0.000(3) -0.003(2)
C5_4 0.018(3) 0.019(3) 0.026(3) 0.002(3) 0.001(3) 0.004(2)
C6_4 0.026(3) 0.013(3) 0.023(3) 0.000(2) 0.003(3) 0.002(2)
C7_4 0.027(3) 0.013(3) 0.049(4) 0.006(3) 0.003(3) 0.004(3)
C8_4 0.028(4) 0.022(3) 0.037(4) 0.001(3) 0.001(3) -0.006(3)
C9_4 0.021(3) 0.014(3) 0.042(4) 0.006(3) 0.002(3) 0.004(2)
C1_5 0.025(3) 0.013(3) 0.017(3) -0.002(2) 0.000(2) 0.002(2)
C2_5 0.032(3) 0.014(3) 0.019(3) 0.001(2) 0.003(3) 0.001(3)
C3_5 0.031(3) 0.013(3) 0.021(3) 0.001(2) -0.002(3) -0.002(3)
C4_5 0.023(3) 0.025(3) 0.023(3) -0.002(3) -0.001(3) -0.005(3)
C5_5 0.023(3) 0.021(3) 0.025(3) 0.002(3) -0.004(3) 0.005(3)
C6_5 0.033(4) 0.013(3) 0.019(3) -0.004(2) 0.002(3) 0.001(3)
C7_5 0.036(4) 0.012(3) 0.031(4) -0.003(3) 0.000(3) 0.003(3)
C8_5 0.032(4) 0.023(3) 0.030(4) -0.002(3) 0.005(3) -0.010(3)
C9_5 0.027(3) 0.015(3) 0.040(4) 0.000(3) -0.003(3) 0.004(3)

loop_
_atom_type_symbol
_atom_type_description
_atom_type_scat_dispersion_real
_atom_type_scat_dispersion_imag
_atom_type_scat_source
C C 0.0033 0.0016 'International Tables Vol C Tables 4.2.6.8 and 6.1.1.4'
H H 0.0000 0.0000 'International Tables Vol C Tables 4.2.6.8 and 6.1.1.4'
B B 0.0013 0.0007 'International Tables Vol C Tables 4.2.6.8 and 6.1.1.4'
N N 0.0061 0.0033 'International Tables Vol C Tables 4.2.6.8 and 6.1.1.4'
Fe Fe 0.3463 0.8444 'International Tables Vol C Tables 4.2.6.8 and 6.1.1.4'

loop_
_geom_angle_atom_site_label_1
_geom_angle_atom_site_label_2
_geom_angle_atom_site_label_3
_geom_angle
_geom_angle_site_symmetry_1
_geom_angle_site_symmetry_3
_geom_angle_publ_flag
C2 Fe1 C8 154.7(3) . . ?
C2 Fe1 C5 68.6(3) . . ?
C8 Fe1 C5 124.6(2) . . ?
C2 Fe1 C7 163.8(3) . . ?
C8 Fe1 C7 40.6(2) . . ?
C5 Fe1 C7 106.9(3) . . ?
C2 Fe1 C10 108.8(3) . . ?
C8 Fe1 C10 68.5(2) . . ?
C5 Fe1 C10 155.5(2) . . ?
C7 Fe1 C10 68.4(2) . . ?
C2 Fe1 C4 68.4(3) . . ?
C8 Fe1 C4 106.6(3) . . ?
C5 Fe1 C4 40.5(2) . . ?
C7 Fe1 C4 119.1(3) . . ?
C10 Fe1 C4 163.2(3) . . ?
C2 Fe1 C3 40.9(2) . . ?
C8 Fe1 C3 119.3(3) . . ?
C5 Fe1 C3 68.2(3) . . ?
C7 Fe1 C3 153.5(3) . . ?
C10 Fe1 C3 126.8(2) . . ?
C4 Fe1 C3 40.3(3) . . ?
C2 Fe1 C6 126.5(2) . . ?
C8 Fe1 C6 68.7(2) . . ?
C5 Fe1 C6 120.3(2) . . ?
C7 Fe1 C6 41.1(2) . . ?
C10 Fe1 C6 40.4(2) . . ?
C4 Fe1 C6 154.6(3) . . ?
C3 Fe1 C6 164.0(3) . . ?
C2 Fe1 C9 120.0(2) . . ?
C8 Fe1 C9 41.2(2) . . ?
C5 Fe1 C9 162.0(2) . . ?
C7 Fe1 C9 69.1(2) . . ?
C10 Fe1 C9 41.0(2) . . ?
C4 Fe1 C9 124.9(2) . . ?
C3 Fe1 C9 107.1(2) . . ?
C6 Fe1 C9 69.0(2) . . ?
C2 Fe1 C1 40.5(2) . . ?
C8 Fe1 C1 163.0(2) . . ?
C5 Fe1 C1 41.5(2) . . ?
C7 Fe1 C1 126.0(2) . . ?
C10 Fe1 C1 120.5(2) . . ?
C4 Fe1 C1 68.9(2) . . ?
C3 Fe1 C1 68.6(2) . . ?
C6 Fe1 C1 107.9(2) . . ?
C9 Fe1 C1 154.8(2) . . ?
B1 N1 C1_2 132.4(5) . . ?
B1 N1 H1 113.8 . . ?
C1_2 N1 H1 113.8 . . ?
C2 C1 C5 105.8(5) . . ?
C2 C1 B1 127.8(6) . . ?
C5 C1 B1 126.4(5) . . ?
C2 C1 Fe1 68.2(3) . . ?
C5 C1 Fe1 68.2(3) . . ?
B1 C1 Fe1 128.2(4) . . ?
N1 B1 C1 117.2(6) . . ?
N1 B1 C1_4 123.2(6) . . ?
C1 B1 C1_4 119.4(6) . . ?
C1_3 N2 B2 131.5(6) . . ?
C1_3 N2 H2 114.2 . . ?
B2 N2 H2 114.2 . . ?
C1 C2 C3 109.6(5) . . ?
C1 C2 Fe1 71.3(3) . . ?
C3 C2 Fe1 70.4(3) . . ?
C1 C2 H2A 125.2 . . ?
C3 C2 H2A 125.2 . . ?
Fe1 C2 H2A 124.7 . . ?
N2 B2 C9 117.2(6) . . ?
N2 B2 C1_5 123.2(6) . . ?
C9 B2 C1_5 119.5(5) . . ?
C4 C3 C2 107.8(5) . . ?
C4 C3 Fe1 69.8(3) . . ?
C2 C3 Fe1 68.8(3) . . ?
C4 C3 H3 126.1 . . ?
C2 C3 H3 126.1 . . ?
Fe1 C3 H3 126.9 . . ?
C3 C4 C5 108.4(6) . . ?
C3 C4 Fe1 69.9(4) . . ?
C5 C4 Fe1 69.4(3) . . ?
C3 C4 H4 125.8 . . ?
C5 C4 H4 125.8 . . ?
Fe1 C4 H4 126.4 . . ?
C4 C5 C1 108.4(5) . . ?
C4 C5 Fe1 70.0(3) . . ?
C1 C5 Fe1 70.3(3) . . ?
C4 C5 H5 125.8 . . ?
C1 C5 H5 125.8 . . ?
Fe1 C5 H5 125.4 . . ?
C10 C6 C7 107.5(5) . . ?
C10 C6 Fe1 69.7(3) . . ?
C7 C6 Fe1 69.1(3) . . ?
C10 C6 H6 126.2 . . ?
C7 C6 H6 126.2 . . ?
Fe1 C6 H6 126.5 . . ?
C8 C7 C6 107.9(5) . . ?
C8 C7 Fe1 69.4(3) . . ?
C6 C7 Fe1 69.8(3) . . ?
C8 C7 H7 126.0 . . ?
C6 C7 H7 126.0 . . ?
Fe1 C7 H7 126.4 . . ?
C7 C8 C9 109.2(5) . . ?
C7 C8 Fe1 70.0(3) . . ?
C9 C8 Fe1 70.5(3) . . ?
C7 C8 H8 125.4 . . ?
C9 C8 H8 125.4 . . ?
Fe1 C8 H8 125.6 . . ?
C10 C9 C8 105.8(5) . . ?
C10 C9 B2 125.1(5) . . ?
C8 C9 B2 129.1(5) . . ?
C10 C9 Fe1 68.9(3) . . ?
C8 C9 Fe1 68.3(3) . . ?
B2 C9 Fe1 127.8(4) . . ?
C6 C10 C9 109.5(5) . . ?
C6 C10 Fe1 69.9(3) . . ?
C9 C10 Fe1 70.1(3) . . ?
C6 C10 H10 125.2 . . ?
C9 C10 H10 125.2 . . ?
Fe1 C10 H10 126.3 . . ?
C6_2 Fe1_2 C4_2 157.5(3) . . ?
C6_2 Fe1_2 C3_2 159.9(3) . . ?
C4_2 Fe1_2 C3_2 40.4(3) . . ?
C6_2 Fe1_2 C7_2 40.1(3) . . ?
C4_2 Fe1_2 C7_2 161.7(3) . . ?
C3_2 Fe1_2 C7_2 124.3(3) . . ?
C6_2 Fe1_2 C10_2 40.6(3) . . ?
C4_2 Fe1_2 C10_2 122.9(3) . . ?
C3_2 Fe1_2 C10_2 158.3(3) . . ?
C7_2 Fe1_2 C10_2 68.1(3) . . ?
C6_2 Fe1_2 C5_2 121.1(3) . . ?
C4_2 Fe1_2 C5_2 40.9(2) . . ?
C3_2 Fe1_2 C5_2 68.1(3) . . ?
C7_2 Fe1_2 C5_2 155.1(3) . . ?
C10_2 Fe1_2 C5_2 108.4(3) . . ?
C6_2 Fe1_2 C8_2 67.2(3) . . ?
C4_2 Fe1_2 C8_2 126.5(3) . . ?
C3_2 Fe1_2 C8_2 109.3(3) . . ?
C7_2 Fe1_2 C8_2 40.2(3) . . ?
C10_2 Fe1_2 C8_2 67.6(3) . . ?
C5_2 Fe1_2 C8_2 163.4(3) . . ?
C6_2 Fe1_2 C1_2 106.4(3) . . ?
C4_2 Fe1_2 C1_2 68.7(3) . . ?
C3_2 Fe1_2 C1_2 67.8(3) . . ?
C7_2 Fe1_2 C1_2 119.2(3) . . ?
C10_2 Fe1_2 C1_2 124.5(3) . . ?
C5_2 Fe1_2 C1_2 40.9(2) . . ?
C8_2 Fe1_2 C1_2 154.9(3) . . ?
C6_2 Fe1_2 C2_2 122.8(3) . . ?
C4_2 Fe1_2 C2_2 68.6(3) . . ?
C3_2 Fe1_2 C2_2 40.4(2) . . ?
C7_2 Fe1_2 C2_2 105.8(3) . . ?
C10_2 Fe1_2 C2_2 160.2(3) . . ?
C5_2 Fe1_2 C2_2 68.7(3) . . ?
C8_2 Fe1_2 C2_2 120.8(3) . . ?
C1_2 Fe1_2 C2_2 40.6(2) . . ?
C6_2 Fe1_2 C9_2 68.0(3) . . ?
C4_2 Fe1_2 C9_2 109.7(3) . . ?
C3_2 Fe1_2 C9_2 123.1(3) . . ?
C7_2 Fe1_2 C9_2 68.1(3) . . ?
C10_2 Fe1_2 C9_2 40.5(3) . . ?
C5_2 Fe1_2 C9_2 126.3(3) . . ?
C8_2 Fe1_2 C9_2 40.2(3) . . ?
C1_2 Fe1_2 C9_2 162.3(3) . . ?
C2_2 Fe1_2 C9_2 156.6(3) . . ?
N1 C1_2 C2_2 129.4(6) . . ?
N1 C1_2 C5_2 122.5(6) . . ?
C2_2 C1_2 C5_2 108.1(5) . . ?
N1 C1_2 Fe1_2 128.3(4) . . ?
C2_2 C1_2 Fe1_2 69.8(4) . . ?
C5_2 C1_2 Fe1_2 69.2(4) . . ?
C3_2 C2_2 C1_2 107.2(5) . . ?
C3_2 C2_2 Fe1_2 69.3(4) . . ?
C1_2 C2_2 Fe1_2 69.6(3) . . ?
C3_2 C2_2 H2_2 126.4 . . ?
C1_2 C2_2 H2_2 126.4 . . ?
Fe1_2 C2_2 H2_2 126.2 . . ?
C4_2 C3_2 C2_2 109.6(5) . . ?
C4_2 C3_2 Fe1_2 69.7(4) . . ?
C2_2 C3_2 Fe1_2 70.3(4) . . ?
C4_2 C3_2 H3_2 125.2 . . ?
C2_2 C3_2 H3_2 125.2 . . ?
Fe1_2 C3_2 H3_2 126.4 . . ?
C3_2 C4_2 C5_2 107.6(6) . . ?
C3_2 C4_2 Fe1_2 69.9(4) . . ?
C5_2 C4_2 Fe1_2 69.7(4) . . ?
C3_2 C4_2 H4_2 126.2 . . ?
C5_2 C4_2 H4_2 126.2 . . ?
Fe1_2 C4_2 H4_2 125.7 . . ?
C4_2 C5_2 C1_2 107.5(6) . . ?
C4_2 C5_2 Fe1_2 69.3(4) . . ?
C1_2 C5_2 Fe1_2 69.8(4) . . ?
C4_2 C5_2 H5_2 126.2 . . ?
C1_2 C5_2 H5_2 126.2 . . ?
Fe1_2 C5_2 H5_2 126.2 . . ?
C7_2 C6_2 C10_2 109.1(7) . . ?
C7_2 C6_2 Fe1_2 70.5(4) . . ?
C10_2 C6_2 Fe1_2 70.3(4) . . ?
C7_2 C6_2 H6_2 125.4 . . ?
C10_2 C6_2 H6_2 125.4 . . ?
Fe1_2 C6_2 H6_2 125.3 . . ?
C6_2 C7_2 C8_2 107.1(7) . . ?
C6_2 C7_2 Fe1_2 69.3(4) . . ?
C8_2 C7_2 Fe1_2 70.0(4) . . ?
C6_2 C7_2 H7_2 126.4 . . ?
C8_2 C7_2 H7_2 126.4 . . ?
Fe1_2 C7_2 H7_2 125.8 . . ?
C7_2 C8_2 C9_2 109.4(6) . . ?
C7_2 C8_2 Fe1_2 69.8(4) . . ?
C9_2 C8_2 Fe1_2 70.3(4) . . ?
C7_2 C8_2 H8_2 125.3 . . ?
C9_2 C8_2 H8_2 125.3 . . ?
Fe1_2 C8_2 H8_2 126.2 . . ?
C8_2 C9_2 C10_2 107.0(6) . . ?
C8_2 C9_2 Fe1_2 69.5(4) . . ?
C10_2 C9_2 Fe1_2 69.3(4) . . ?
C8_2 C9_2 H9_2 126.5 . . ?
C10_2 C9_2 H9_2 126.5 . . ?
Fe1_2 C9_2 H9_2 126.2 . . ?
C6_2 C10_2 C9_2 107.4(6) . . ?
C6_2 C10_2 Fe1_2 69.1(4) . . ?
C9_2 C10_2 Fe1_2 70.2(4) . . ?
C6_2 C10_2 H10_2 126.3 . . ?
C9_2 C10_2 H10_2 126.3 . . ?
Fe1_2 C10_2 H10_2 126.0 . . ?
C6_3 Fe1_3 C7_3 40.7(3) . . ?
C6_3 Fe1_3 C4_3 159.4(4) . . ?
C7_3 Fe1_3 C4_3 159.4(3) . . ?
C6_3 Fe1_3 C3_3 156.4(3) . . ?
C7_3 Fe1_3 C3_3 122.3(4) . . ?
C4_3 Fe1_3 C3_3 41.1(3) . . ?
C6_3 Fe1_3 C10_3 41.1(3) . . ?
C7_3 Fe1_3 C10_3 68.5(4) . . ?
C4_3 Fe1_3 C10_3 124.3(3) . . ?
C3_3 Fe1_3 C10_3 161.8(3) . . ?
C6_3 Fe1_3 C2_3 119.4(3) . . ?
C7_3 Fe1_3 C2_3 106.1(3) . . ?
C4_3 Fe1_3 C2_3 69.0(3) . . ?
C3_3 Fe1_3 C2_3 40.9(3) . . ?
C10_3 Fe1_3 C2_3 155.7(3) . . ?
C6_3 Fe1_3 C5_3 121.6(3) . . ?
C7_3 Fe1_3 C5_3 158.1(3) . . ?
C4_3 Fe1_3 C5_3 40.7(3) . . ?
C3_3 Fe1_3 C5_3 68.9(3) . . ?
C10_3 Fe1_3 C5_3 106.7(3) . . ?
C2_3 Fe1_3 C5_3 69.1(3) . . ?
C6_3 Fe1_3 C9_3 68.7(3) . . ?
C7_3 Fe1_3 C9_3 68.3(3) . . ?
C4_3 Fe1_3 C9_3 109.6(3) . . ?
C3_3 Fe1_3 C9_3 125.9(3) . . ?
C10_3 Fe1_3 C9_3 40.6(3) . . ?
C2_3 Fe1_3 C9_3 161.5(3) . . ?
C5_3 Fe1_3 C9_3 122.7(3) . . ?
C6_3 Fe1_3 C8_3 68.9(3) . . ?
C7_3 Fe1_3 C8_3 41.0(3) . . ?
C4_3 Fe1_3 C8_3 124.1(3) . . ?
C3_3 Fe1_3 C8_3 109.1(3) . . ?
C10_3 Fe1_3 C8_3 68.3(4) . . ?
C2_3 Fe1_3 C8_3 124.1(3) . . ?
C5_3 Fe1_3 C8_3 159.0(3) . . ?
C9_3 Fe1_3 C8_3 40.3(4) . . ?
C6_3 Fe1_3 C1_3 104.3(3) . . ?
C7_3 Fe1_3 C1_3 121.0(3) . . ?
C4_3 Fe1_3 C1_3 69.1(3) . . ?
C3_3 Fe1_3 C1_3 68.7(3) . . ?
C10_3 Fe1_3 C1_3 120.5(3) . . ?
C2_3 Fe1_3 C1_3 40.5(3) . . ?
C5_3 Fe1_3 C1_3 41.6(3) . . ?
C9_3 Fe1_3 C1_3 157.7(3) . . ?
C8_3 Fe1_3 C1_3 158.8(3) . . ?
N2 C1_3 C2_3 129.1(6) . . ?
N2 C1_3 C5_3 123.6(6) . . ?
C2_3 C1_3 C5_3 107.3(6) . . ?
N2 C1_3 Fe1_3 125.3(4) . . ?
C2_3 C1_3 Fe1_3 69.2(4) . . ?
C5_3 C1_3 Fe1_3 68.7(4) . . ?
C1_3 C2_3 C3_3 108.6(6) . . ?
C1_3 C2_3 Fe1_3 70.3(4) . . ?
C3_3 C2_3 Fe1_3 69.3(4) . . ?
C1_3 C2_3 H2_3 125.7 . . ?
C3_3 C2_3 H2_3 125.7 . . ?
Fe1_3 C2_3 H2_3 126.3 . . ?
C2_3 C3_3 C4_3 108.0(6) . . ?
C2_3 C3_3 Fe1_3 69.8(4) . . ?
C4_3 C3_3 Fe1_3 69.4(4) . . ?
C2_3 C3_3 H3_3 126.0 . . ?
C4_3 C3_3 H3_3 126.0 . . ?
Fe1_3 C3_3 H3_3 126.4 . . ?
C5_3 C4_3 C3_3 108.4(6) . . ?
C5_3 C4_3 Fe1_3 70.0(4) . . ?
C3_3 C4_3 Fe1_3 69.5(4) . . ?
C5_3 C4_3 H4_3 125.8 . . ?
C3_3 C4_3 H4_3 125.8 . . ?
Fe1_3 C4_3 H4_3 126.3 . . ?
C4_3 C5_3 C1_3 107.7(6) . . ?
C4_3 C5_3 Fe1_3 69.3(4) . . ?
C1_3 C5_3 Fe1_3 69.7(4) . . ?
C4_3 C5_3 H5_3 126.2 . . ?
C1_3 C5_3 H5_3 126.2 . . ?
Fe1_3 C5_3 H5_3 126.4 . . ?
C7_3 C6_3 C10_3 107.8(7) . . ?
C7_3 C6_3 Fe1_3 69.9(4) . . ?
C10_3 C6_3 Fe1_3 70.2(4) . . ?
C7_3 C6_3 H6_3 126.1 . . ?
C10_3 C6_3 H6_3 126.1 . . ?
Fe1_3 C6_3 H6_3 125.3 . . ?
C6_3 C7_3 C8_3 108.5(8) . . ?
C6_3 C7_3 Fe1_3 69.3(4) . . ?
C8_3 C7_3 Fe1_3 70.4(4) . . ?
C6_3 C7_3 H7_3 125.8 . . ?
C8_3 C7_3 H7_3 125.8 . . ?
Fe1_3 C7_3 H7_3 126.1 . . ?
C9_3 C8_3 C7_3 107.4(8) . . ?
C9_3 C8_3 Fe1_3 69.8(4) . . ?
C7_3 C8_3 Fe1_3 68.6(4) . . ?
C9_3 C8_3 H8_3 126.3 . . ?
C7_3 C8_3 H8_3 126.3 . . ?
Fe1_3 C8_3 H8_3 126.8 . . ?
C8_3 C9_3 C10_3 108.4(7) . . ?
C8_3 C9_3 Fe1_3 69.9(4) . . ?
C10_3 C9_3 Fe1_3 69.4(4) . . ?
C8_3 C9_3 H9_3 125.8 . . ?
C10_3 C9_3 H9_3 125.8 . . ?
Fe1_3 C9_3 H9_3 126.5 . . ?
C9_3 C10_3 C6_3 107.9(8) . . ?
C9_3 C10_3 Fe1_3 70.1(4) . . ?
C6_3 C10_3 Fe1_3 68.7(4) . . ?
C9_3 C10_3 H10_3 126.1 . . ?
C6_3 C10_3 H10_3 126.1 . . ?
Fe1_3 C10_3 H10_3 126.7 . . ?
C6_4 C1_4 C2_4 117.0(6) . . ?
C6_4 C1_4 B1 120.4(5) . . ?
C2_4 C1_4 B1 122.6(6) . . ?
C3_4 C2_4 C1_4 120.1(6) . . ?
C3_4 C2_4 C7_4 118.5(5) . . ?
C1_4 C2_4 C7_4 121.5(6) . . ?
C4_4 C3_4 C2_4 122.8(6) . . ?
C4_4 C3_4 H3_4 118.6 . . ?
C2_4 C3_4 H3_4 118.6 . . ?
C3_4 C4_4 C5_4 117.5(6) . . ?
C3_4 C4_4 C8_4 122.0(6) . . ?
C5_4 C4_4 C8_4 120.5(6) . . ?
C6_4 C5_4 C4_4 120.8(6) . . ?
C6_4 C5_4 H5_4 119.6 . . ?
C4_4 C5_4 H5_4 119.6 . . ?
C5_4 C6_4 C1_4 121.8(5) . . ?
C5_4 C6_4 C9_4 116.9(5) . . ?
C1_4 C6_4 C9_4 121.2(6) . . ?
C2_4 C7_4 H7A_4 109.5 . . ?
C2_4 C7_4 H7B_4 109.5 . . ?
H7A_4 C7_4 H7B_4 109.5 . . ?
C2_4 C7_4 H7C_4 109.5 . . ?
H7A_4 C7_4 H7C_4 109.5 . . ?
H7B_4 C7_4 H7C_4 109.5 . . ?
C4_4 C8_4 H8A_4 109.5 . . ?
C4_4 C8_4 H8B_4 109.5 . . ?
H8A_4 C8_4 H8B_4 109.5 . . ?
C4_4 C8_4 H8C_4 109.5 . . ?
H8A_4 C8_4 H8C_4 109.5 . . ?
H8B_4 C8_4 H8C_4 109.5 . . ?
C6_4 C9_4 H9A_4 109.5 . . ?
C6_4 C9_4 H9B_4 109.5 . . ?
H9A_4 C9_4 H9B_4 109.5 . . ?
C6_4 C9_4 H9C_4 109.5 . . ?
H9A_4 C9_4 H9C_4 109.5 . . ?
H9B_4 C9_4 H9C_4 109.5 . . ?
C6_5 C1_5 C2_5 117.0(6) . . ?
C6_5 C1_5 B2 122.6(5) . . ?
C2_5 C1_5 B2 120.3(5) . . ?
C3_5 C2_5 C1_5 119.8(6) . . ?
C3_5 C2_5 C7_5 119.6(5) . . ?
C1_5 C2_5 C7_5 120.5(6) . . ?
C2_5 C3_5 C4_5 123.4(6) . . ?
C2_5 C3_5 H3_5 118.3 . . ?
C4_5 C3_5 H3_5 118.3 . . ?
C3_5 C4_5 C5_5 115.9(6) . . ?
C3_5 C4_5 C8_5 122.5(6) . . ?
C5_5 C4_5 C8_5 121.5(6) . . ?
C6_5 C5_5 C4_5 122.3(6) . . ?
C6_5 C5_5 H5_5 118.9 . . ?
C4_5 C5_5 H5_5 118.9 . . ?
C5_5 C6_5 C1_5 121.5(5) . . ?
C5_5 C6_5 C9_5 117.9(6) . . ?
C1_5 C6_5 C9_5 120.5(6) . . ?
C2_5 C7_5 H7A_5 109.5 . . ?
C2_5 C7_5 H7B_5 109.5 . . ?
H7A_5 C7_5 H7B_5 109.5 . . ?
C2_5 C7_5 H7C_5 109.5 . . ?
H7A_5 C7_5 H7C_5 109.5 . . ?
H7B_5 C7_5 H7C_5 109.5 . . ?
C4_5 C8_5 H8A_5 109.5 . . ?
C4_5 C8_5 H8B_5 109.5 . . ?
H8A_5 C8_5 H8B_5 109.5 . . ?
C4_5 C8_5 H8C_5 109.5 . . ?
H8A_5 C8_5 H8C_5 109.5 . . ?
H8B_5 C8_5 H8C_5 109.5 . . ?
C6_5 C9_5 H9A_5 109.5 . . ?
C6_5 C9_5 H9B_5 109.5 . . ?
H9A_5 C9_5 H9B_5 109.5 . . ?
C6_5 C9_5 H9C_5 109.5 . . ?
H9A_5 C9_5 H9C_5 109.5 . . ?
H9B_5 C9_5 H9C_5 109.5 . . ?

loop_
_geom_bond_atom_site_label_1
_geom_bond_atom_site_label_2
_geom_bond_distance
_geom_bond_site_symmetry_2
_geom_bond_publ_flag
Fe1 C2 2.040(6) . ?
Fe1 C8 2.045(6) . ?
Fe1 C5 2.052(6) . ?
Fe1 C7 2.053(6) . ?
Fe1 C10 2.059(6) . ?
Fe1 C4 2.060(6) . ?
Fe1 C3 2.061(6) . ?
Fe1 C6 2.062(6) . ?
Fe1 C9 2.075(6) . ?
Fe1 C1 2.082(6) . ?
N1 B1 1.397(9) . ?
N1 C1_2 1.421(8) . ?
N1 H1 0.8800 . ?
C1 C2 1.426(9) . ?
C1 C5 1.465(8) . ?
C1 B1 1.579(9) . ?
B1 C1_4 1.600(9) . ?
N2 C1_3 1.409(8) . ?
N2 B2 1.411(9) . ?
N2 H2 0.8800 . ?
C2 C3 1.431(9) . ?
C2 H2A 0.9500 . ?
B2 C9 1.568(9) . ?
B2 C1_5 1.594(9) . ?
C3 C4 1.419(9) . ?
C3 H3 0.9500 . ?
C4 C5 1.424(9) . ?
C4 H4 0.9500 . ?
C5 H5 0.9500 . ?
C6 C10 1.421(8) . ?
C6 C7 1.445(9) . ?
C6 H6 0.9500 . ?
C7 C8 1.422(9) . ?
C7 H7 0.9500 . ?
C8 C9 1.449(8) . ?
C8 H8 0.9500 . ?
C9 C10 1.447(8) . ?
C10 H10 0.9500 . ?
Fe1_2 C6_2 2.038(8) . ?
Fe1_2 C4_2 2.049(7) . ?
Fe1_2 C3_2 2.052(7) . ?
Fe1_2 C7_2 2.053(8) . ?
Fe1_2 C10_2 2.054(7) . ?
Fe1_2 C5_2 2.055(7) . ?
Fe1_2 C8_2 2.056(7) . ?
Fe1_2 C1_2 2.063(6) . ?
Fe1_2 C2_2 2.065(6) . ?
Fe1_2 C9_2 2.065(7) . ?
C1_2 C2_2 1.432(8) . ?
C1_2 C5_2 1.439(9) . ?
C2_2 C3_2 1.421(9) . ?
C2_2 H2_2 0.9500 . ?
C3_2 C4_2 1.415(10) . ?
C3_2 H3_2 0.9500 . ?
C4_2 C5_2 1.436(9) . ?
C4_2 H4_2 0.9500 . ?
C5_2 H5_2 0.9500 . ?
C6_2 C7_2 1.403(11) . ?
C6_2 C10_2 1.420(11) . ?
C6_2 H6_2 0.9500 . ?
C7_2 C8_2 1.411(10) . ?
C7_2 H7_2 0.9500 . ?
C8_2 C9_2 1.416(10) . ?
C8_2 H8_2 0.9500 . ?
C9_2 C10_2 1.427(11) . ?
C9_2 H9_2 0.9500 . ?
C10_2 H10_2 0.9500 . ?
Fe1_3 C6_3 2.021(7) . ?
Fe1_3 C7_3 2.029(7) . ?
Fe1_3 C4_3 2.033(7) . ?
Fe1_3 C3_3 2.035(7) . ?
Fe1_3 C10_3 2.041(8) . ?
Fe1_3 C2_3 2.041(7) . ?
Fe1_3 C5_3 2.042(7) . ?
Fe1_3 C9_3 2.050(7) . ?
Fe1_3 C8_3 2.052(8) . ?
Fe1_3 C1_3 2.056(6) . ?
C1_3 C2_3 1.418(10) . ?
C1_3 C5_3 1.456(9) . ?
C2_3 C3_3 1.425(9) . ?
C2_3 H2_3 0.9500 . ?
C3_3 C4_3 1.427(11) . ?
C3_3 H3_3 0.9500 . ?
C4_3 C5_3 1.417(10) . ?
C4_3 H4_3 0.9500 . ?
C5_3 H5_3 0.9500 . ?
C6_3 C7_3 1.409(12) . ?
C6_3 C10_3 1.425(11) . ?
C6_3 H6_3 0.9500 . ?
C7_3 C8_3 1.429(11) . ?
C7_3 H7_3 0.9500 . ?
C8_3 C9_3 1.413(13) . ?
C8_3 H8_3 0.9500 . ?
C9_3 C10_3 1.419(11) . ?
C9_3 H9_3 0.9500 . ?
C10_3 H10_3 0.9500 . ?
C1_4 C6_4 1.407(9) . ?
C1_4 C2_4 1.422(8) . ?
C2_4 C3_4 1.399(9) . ?
C2_4 C7_4 1.503(9) . ?
C3_4 C4_4 1.384(9) . ?
C3_4 H3_4 0.9500 . ?
C4_4 C5_4 1.406(9) . ?
C4_4 C8_4 1.515(9) . ?
C5_4 C6_4 1.400(9) . ?
C5_4 H5_4 0.9500 . ?
C6_4 C9_4 1.529(8) . ?
C7_4 H7A_4 0.9800 . ?
C7_4 H7B_4 0.9800 . ?
C7_4 H7C_4 0.9800 . ?
C8_4 H8A_4 0.9800 . ?
C8_4 H8B_4 0.9800 . ?
C8_4 H8C_4 0.9800 . ?
C9_4 H9A_4 0.9800 . ?
C9_4 H9B_4 0.9800 . ?
C9_4 H9C_4 0.9800 . ?
C1_5 C6_5 1.409(9) . ?
C1_5 C2_5 1.430(8) . ?
C2_5 C3_5 1.397(9) . ?
C2_5 C7_5 1.512(9) . ?
C3_5 C4_5 1.402(9) . ?
C3_5 H3_5 0.9500 . ?
C4_5 C5_5 1.406(9) . ?
C4_5 C8_5 1.506(9) . ?
C5_5 C6_5 1.393(9) . ?
C5_5 H5_5 0.9500 . ?
C6_5 C9_5 1.520(8) . ?
C7_5 H7A_5 0.9800 . ?
C7_5 H7B_5 0.9800 . ?
C7_5 H7C_5 0.9800 . ?
C8_5 H8A_5 0.9800 . ?
C8_5 H8B_5 0.9800 . ?
C8_5 H8C_5 0.9800 . ?
C9_5 H9A_5 0.9800 . ?
C9_5 H9B_5 0.9800 . ?
C9_5 H9C_5 0.9800 . ?

loop_
_geom_torsion_atom_site_label_1
_geom_torsion_atom_site_label_2
_geom_torsion_atom_site_label_3
_geom_torsion_atom_site_label_4
_geom_torsion
_geom_torsion_site_symmetry_1
_geom_torsion_site_symmetry_2
_geom_torsion_site_symmetry_3
_geom_torsion_site_symmetry_4
_geom_torsion_publ_flag
C1_2 N1 B1 C1 174.3(6) . . . . ?
C1_2 N1 B1 C1_4 -0.7(10) . . . . ?
C2 C1 B1 N1 -174.5(6) . . . . ?
C5 C1 B1 N1 5.2(9) . . . . ?
Fe1 C1 B1 N1 94.8(6) . . . . ?
C2 C1 B1 C1_4 0.7(9) . . . . ?
C5 C1 B1 C1_4 -179.6(5) . . . . ?
Fe1 C1 B1 C1_4 -90.0(7) . . . . ?
C5 C1 C2 C3 -2.2(7) . . . . ?
B1 C1 C2 C3 177.6(5) . . . . ?
Fe1 C1 C2 C3 -60.2(4) . . . . ?
C5 C1 C2 Fe1 58.0(4) . . . . ?
B1 C1 C2 Fe1 -122.2(6) . . . . ?
C1_3 N2 B2 C9 167.3(6) . . . . ?
C1_3 N2 B2 C1_5 -11.3(10) . . . . ?
C1 C2 C3 C4 1.7(7) . . . . ?
Fe1 C2 C3 C4 -59.1(4) . . . . ?
C1 C2 C3 Fe1 60.8(4) . . . . ?
C2 C3 C4 C5 -0.5(7) . . . . ?
Fe1 C3 C4 C5 -59.0(4) . . . . ?
C2 C3 C4 Fe1 58.5(4) . . . . ?
C3 C4 C5 C1 -0.9(7) . . . . ?
Fe1 C4 C5 C1 -60.1(4) . . . . ?
C3 C4 C5 Fe1 59.2(4) . . . . ?
C2 C1 C5 C4 1.9(7) . . . . ?
B1 C1 C5 C4 -177.9(5) . . . . ?
Fe1 C1 C5 C4 59.9(4) . . . . ?
C2 C1 C5 Fe1 -58.1(4) . . . . ?
B1 C1 C5 Fe1 122.2(6) . . . . ?
C10 C6 C7 C8 0.3(7) . . . . ?
Fe1 C6 C7 C8 -59.1(4) . . . . ?
C10 C6 C7 Fe1 59.4(4) . . . . ?
C6 C7 C8 C9 -0.5(7) . . . . ?
Fe1 C7 C8 C9 -59.9(4) . . . . ?
C6 C7 C8 Fe1 59.3(4) . . . . ?
C7 C8 C9 C10 0.6(7) . . . . ?
Fe1 C8 C9 C10 -59.0(4) . . . . ?
C7 C8 C9 B2 -178.7(6) . . . . ?
Fe1 C8 C9 B2 121.7(6) . . . . ?
C7 C8 C9 Fe1 59.5(4) . . . . ?
N2 B2 C9 C10 178.1(5) . . . . ?
C1_5 B2 C9 C10 -3.2(9) . . . . ?
N2 B2 C9 C8 -2.7(9) . . . . ?
C1_5 B2 C9 C8 176.0(6) . . . . ?
N2 B2 C9 Fe1 88.8(7) . . . . ?
C1_5 B2 C9 Fe1 -92.5(6) . . . . ?
C7 C6 C10 C9 0.1(7) . . . . ?
Fe1 C6 C10 C9 59.1(4) . . . . ?
C7 C6 C10 Fe1 -59.0(4) . . . . ?
C8 C9 C10 C6 -0.4(6) . . . . ?
B2 C9 C10 C6 178.9(5) . . . . ?
Fe1 C9 C10 C6 -59.0(4) . . . . ?
C8 C9 C10 Fe1 58.6(4) . . . . ?
B2 C9 C10 Fe1 -122.1(6) . . . . ?
B1 N1 C1_2 C2_2 2.7(11) . . . . ?
B1 N1 C1_2 C5_2 -179.8(6) . . . . ?
B1 N1 C1_2 Fe1_2 -91.7(8) . . . . ?
N1 C1_2 C2_2 C3_2 177.1(6) . . . . ?
C5_2 C1_2 C2_2 C3_2 -0.6(7) . . . . ?
Fe1_2 C1_2 C2_2 C3_2 -59.4(4) . . . . ?
N1 C1_2 C2_2 Fe1_2 -123.5(7) . . . . ?
C5_2 C1_2 C2_2 Fe1_2 58.8(4) . . . . ?
C1_2 C2_2 C3_2 C4_2 0.8(8) . . . . ?
Fe1_2 C2_2 C3_2 C4_2 -58.8(5) . . . . ?
C1_2 C2_2 C3_2 Fe1_2 59.6(4) . . . . ?
C2_2 C3_2 C4_2 C5_2 -0.7(8) . . . . ?
Fe1_2 C3_2 C4_2 C5_2 -59.8(5) . . . . ?
C2_2 C3_2 C4_2 Fe1_2 59.1(5) . . . . ?
C3_2 C4_2 C5_2 C1_2 0.3(8) . . . . ?
Fe1_2 C4_2 C5_2 C1_2 -59.6(5) . . . . ?
C3_2 C4_2 C5_2 Fe1_2 60.0(5) . . . . ?
N1 C1_2 C5_2 C4_2 -177.7(6) . . . . ?
C2_2 C1_2 C5_2 C4_2 0.2(7) . . . . ?
Fe1_2 C1_2 C5_2 C4_2 59.3(5) . . . . ?
N1 C1_2 C5_2 Fe1_2 123.0(6) . . . . ?
C2_2 C1_2 C5_2 Fe1_2 -59.1(4) . . . . ?
C10_2 C6_2 C7_2 C8_2 0.2(9) . . . . ?
Fe1_2 C6_2 C7_2 C8_2 60.1(5) . . . . ?
C10_2 C6_2 C7_2 Fe1_2 -59.9(5) . . . . ?
C6_2 C7_2 C8_2 C9_2 -0.4(9) . . . . ?
Fe1_2 C7_2 C8_2 C9_2 59.3(5) . . . . ?
C6_2 C7_2 C8_2 Fe1_2 -59.7(5) . . . . ?
C7_2 C8_2 C9_2 C10_2 0.4(8) . . . . ?
Fe1_2 C8_2 C9_2 C10_2 59.5(5) . . . . ?
C7_2 C8_2 C9_2 Fe1_2 -59.0(5) . . . . ?
C7_2 C6_2 C10_2 C9_2 0.1(9) . . . . ?
Fe1_2 C6_2 C10_2 C9_2 -60.0(5) . . . . ?
C7_2 C6_2 C10_2 Fe1_2 60.1(5) . . . . ?
C8_2 C9_2 C10_2 C6_2 -0.3(8) . . . . ?
Fe1_2 C9_2 C10_2 C6_2 59.3(5) . . . . ?
C8_2 C9_2 C10_2 Fe1_2 -59.6(5) . . . . ?
B2 N2 C1_3 C2_3 -5.0(11) . . . . ?
B2 N2 C1_3 C5_3 177.9(6) . . . . ?
B2 N2 C1_3 Fe1_3 -95.8(8) . . . . ?
N2 C1_3 C2_3 C3_3 -178.0(6) . . . . ?
C5_3 C1_3 C2_3 C3_3 -0.6(7) . . . . ?
Fe1_3 C1_3 C2_3 C3_3 -58.9(5) . . . . ?
N2 C1_3 C2_3 Fe1_3 -119.2(7) . . . . ?
C5_3 C1_3 C2_3 Fe1_3 58.3(4) . . . . ?
C1_3 C2_3 C3_3 C4_3 0.5(8) . . . . ?
Fe1_3 C2_3 C3_3 C4_3 -59.1(5) . . . . ?
C1_3 C2_3 C3_3 Fe1_3 59.5(5) . . . . ?
C2_3 C3_3 C4_3 C5_3 -0.1(8) . . . . ?
Fe1_3 C3_3 C4_3 C5_3 -59.4(5) . . . . ?
C2_3 C3_3 C4_3 Fe1_3 59.3(5) . . . . ?
C3_3 C4_3 C5_3 C1_3 -0.2(7) . . . . ?
Fe1_3 C4_3 C5_3 C1_3 -59.4(4) . . . . ?
C3_3 C4_3 C5_3 Fe1_3 59.1(5) . . . . ?
N2 C1_3 C5_3 C4_3 178.1(6) . . . . ?
C2_3 C1_3 C5_3 C4_3 0.5(7) . . . . ?
Fe1_3 C1_3 C5_3 C4_3 59.1(5) . . . . ?
N2 C1_3 C5_3 Fe1_3 119.0(6) . . . . ?
C2_3 C1_3 C5_3 Fe1_3 -58.6(4) . . . . ?
C10_3 C6_3 C7_3 C8_3 -0.6(8) . . . . ?
Fe1_3 C6_3 C7_3 C8_3 59.7(5) . . . . ?
C10_3 C6_3 C7_3 Fe1_3 -60.3(5) . . . . ?
C6_3 C7_3 C8_3 C9_3 0.2(8) . . . . ?
Fe1_3 C7_3 C8_3 C9_3 59.2(5) . . . . ?
C6_3 C7_3 C8_3 Fe1_3 -59.0(5) . . . . ?
C7_3 C8_3 C9_3 C10_3 0.3(8) . . . . ?
Fe1_3 C8_3 C9_3 C10_3 58.8(5) . . . . ?
C7_3 C8_3 C9_3 Fe1_3 -58.5(5) . . . . ?
C8_3 C9_3 C10_3 C6_3 -0.7(8) . . . . ?
Fe1_3 C9_3 C10_3 C6_3 58.5(5) . . . . ?
C8_3 C9_3 C10_3 Fe1_3 -59.2(5) . . . . ?
C7_3 C6_3 C10_3 C9_3 0.8(8) . . . . ?
Fe1_3 C6_3 C10_3 C9_3 -59.3(5) . . . . ?
C7_3 C6_3 C10_3 Fe1_3 60.1(5) . . . . ?
N1 B1 C1_4 C6_4 107.6(7) . . . . ?
C1 B1 C1_4 C6_4 -67.3(8) . . . . ?
N1 B1 C1_4 C2_4 -72.6(8) . . . . ?
C1 B1 C1_4 C2_4 112.5(7) . . . . ?
C6_4 C1_4 C2_4 C3_4 -1.2(9) . . . . ?
B1 C1_4 C2_4 C3_4 178.9(6) . . . . ?
C6_4 C1_4 C2_4 C7_4 178.5(6) . . . . ?
B1 C1_4 C2_4 C7_4 -1.3(9) . . . . ?
C1_4 C2_4 C3_4 C4_4 2.0(10) . . . . ?
C7_4 C2_4 C3_4 C4_4 -177.8(6) . . . . ?
C2_4 C3_4 C4_4 C5_4 -1.2(10) . . . . ?
C2_4 C3_4 C4_4 C8_4 -179.3(6) . . . . ?
C3_4 C4_4 C5_4 C6_4 -0.3(10) . . . . ?
C8_4 C4_4 C5_4 C6_4 177.8(6) . . . . ?
C4_4 C5_4 C6_4 C1_4 0.9(10) . . . . ?
C4_4 C5_4 C6_4 C9_4 -175.8(6) . . . . ?
C2_4 C1_4 C6_4 C5_4 -0.2(9) . . . . ?
B1 C1_4 C6_4 C5_4 179.7(6) . . . . ?
C2_4 C1_4 C6_4 C9_4 176.4(6) . . . . ?
B1 C1_4 C6_4 C9_4 -3.8(9) . . . . ?
N2 B2 C1_5 C6_5 -71.6(8) . . . . ?
C9 B2 C1_5 C6_5 109.8(7) . . . . ?
N2 B2 C1_5 C2_5 112.9(7) . . . . ?
C9 B2 C1_5 C2_5 -65.7(8) . . . . ?
C6_5 C1_5 C2_5 C3_5 -1.5(9) . . . . ?
B2 C1_5 C2_5 C3_5 174.2(5) . . . . ?
C6_5 C1_5 C2_5 C7_5 176.8(5) . . . . ?
B2 C1_5 C2_5 C7_5 -7.4(9) . . . . ?
C1_5 C2_5 C3_5 C4_5 -0.7(9) . . . . ?
C7_5 C2_5 C3_5 C4_5 -179.1(6) . . . . ?
C2_5 C3_5 C4_5 C5_5 2.2(9) . . . . ?
C2_5 C3_5 C4_5 C8_5 -176.2(6) . . . . ?
C3_5 C4_5 C5_5 C6_5 -1.6(10) . . . . ?
C8_5 C4_5 C5_5 C6_5 176.9(6) . . . . ?
C4_5 C5_5 C6_5 C1_5 -0.6(10) . . . . ?
C4_5 C5_5 C6_5 C9_5 178.1(6) . . . . ?
C2_5 C1_5 C6_5 C5_5 2.2(9) . . . . ?
B2 C1_5 C6_5 C5_5 -173.5(6) . . . . ?
C2_5 C1_5 C6_5 C9_5 -176.5(6) . . . . ?
B2 C1_5 C6_5 C9_5 7.8(9) . . . . ?
